data_7720022
loop_
_publ_author_name
'Ding, Cheng'
'Xu, Xian'
'Qin, Qian'
'Ding, Jingen'
'Xu, Li'

_publ_section_title
;
 [Ru<sub>6</sub>(&#x3bc;<sub>6</sub>-Sb)(CO)<sub>18</sub>]<sup>3-</sup>:
 deeply reduced metal carbonyl cluster embedded with naked
 &#x3bc;<sub>6</sub>-Sb.
;
_journal_issue 10
_journal_name_full 'Dalton transactions (Cambridge, England : 2003)'
_journal_page_first 4139
_journal_page_last 4143
_journal_paper_doi 10.1039/d6dt00002a
_journal_volume 55
_journal_year 2026
_chemical_formula_sum 'C38.22 H53.78 K1.33 N2.67 O16 Ru2.67 Sb0.44'
_chemical_formula_weight 1182.38
_space_group_IT_number 33
_space_group_name_Hall 'P 2c -2n'
_space_group_name_H-M_alt 'P n a 21'
_symmetry_cell_setting orthorhombic
_symmetry_space_group_name_H-M 'P n a 21'
_atom_sites_solution_hydrogens geom
_atom_sites_solution_primary direct
_atom_sites_solution_secondary difmap
_audit_creation_method SHELXL-97
_audit_update_record
;
2012-06-06 deposited with the CCDC.	2026-02-04 downloaded from the CCDC.
;
_cell_angle_alpha 90.00
_cell_angle_beta 90.00
_cell_angle_gamma 90.00
_cell_formula_units_Z 9
_cell_length_a 19.7255(5)
_cell_length_b 25.5075(6)
_cell_length_c 21.1380(7)
_cell_measurement_reflns_used 29416
_cell_measurement_temperature 293(2)
_cell_measurement_theta_max 27.4932
_cell_measurement_theta_min 2.1851
_cell_volume 10635.5(5)
_computing_cell_refinement 'Bruker XSCANS'
_computing_data_collection 'Bruker XSCANS'
_computing_data_reduction 'Bruker SHELXTL'
_computing_molecular_graphics 'Bruker SHELXTL'
_computing_publication_material 'Bruker SHELXTL'
_computing_structure_refinement 'SHELXL-97 (Sheldrick, 1997)'
_computing_structure_solution 'SHELXS-97 (Sheldrick, 1990)'
_diffrn_ambient_temperature 293(2)
_diffrn_measured_fraction_theta_full 0.997
_diffrn_measured_fraction_theta_max 0.997
_diffrn_measurement_device_type 'Bruker P4'
_diffrn_measurement_method '\w scans'
_diffrn_radiation_monochromator graphite
_diffrn_radiation_source 'fine-focus sealed tube'
_diffrn_radiation_type MoK\a
_diffrn_radiation_wavelength 0.71073
_diffrn_reflns_av_R_equivalents 0.0398
_diffrn_reflns_av_sigmaI/netI 0.0420
_diffrn_reflns_limit_h_max 25
_diffrn_reflns_limit_h_min -25
_diffrn_reflns_limit_k_max 33
_diffrn_reflns_limit_k_min -33
_diffrn_reflns_limit_l_max 27
_diffrn_reflns_limit_l_min -27
_diffrn_reflns_number 84272
_diffrn_reflns_theta_full 27.48
_diffrn_reflns_theta_max 27.48
_diffrn_reflns_theta_min 2.19
_exptl_absorpt_coefficient_mu 1.277
_exptl_absorpt_correction_T_max 0.8027
_exptl_absorpt_correction_T_min 0.7324
_exptl_absorpt_correction_type multi-scan
_exptl_crystal_colour black
_exptl_crystal_density_diffrn 1.661
_exptl_crystal_density_method 'not measured'
_exptl_crystal_description block
_exptl_crystal_F_000 5356
_exptl_crystal_size_max 0.26
_exptl_crystal_size_mid 0.22
_exptl_crystal_size_min 0.18
_refine_diff_density_max 2.290
_refine_diff_density_min -0.930
_refine_diff_density_rms 0.110
_refine_ls_abs_structure_details 'Flack H D (1983), Acta Cryst. A39, 876-881'
_refine_ls_abs_structure_Flack 0.00(12)
_refine_ls_extinction_method none
_refine_ls_goodness_of_fit_ref 1.070
_refine_ls_hydrogen_treatment constr
_refine_ls_matrix_type full
_refine_ls_number_parameters 1342
_refine_ls_number_reflns 24236
_refine_ls_number_restraints 2154
_refine_ls_restrained_S_all 1.074
_refine_ls_R_factor_all 0.0493
_refine_ls_R_factor_gt 0.0478
_refine_ls_shift/su_max 0.001
_refine_ls_shift/su_mean 0.000
_refine_ls_structure_factor_coef Fsqd
_refine_ls_weighting_details 'calc w=1/[\s^2^(Fo^2^)+(0.0371P)^2^+36.0893P] where P=(Fo^2^+2Fc^2^)/3'
_refine_ls_weighting_scheme calc
_refine_ls_wR_factor_gt 0.1054
_refine_ls_wR_factor_ref 0.1064
_reflns_number_gt 23602
_reflns_number_total 24236
_reflns_threshold_expression >2sigma(I)
_cod_data_source_file d6dt00002a2.cif
_cod_data_source_block pna21
_cod_depositor_comments
;
The following automatic conversions were performed:

data item '_exptl_absorpt_correction_type' value 'Multi-scan' was
changed to 'multi-scan' in accordance with the
/home/data/users/saulius/crontab/automatic-downloads/rss-feeds/RSC/lib/dictionaries/cif_core.dic
dictionary named 'cif_core.dic' version 2.4.2 last updated on
2011-04-26.

data item '_symmetry_cell_setting' value 'Orthorhombic' was changed
to 'orthorhombic' in accordance with the
/home/data/users/saulius/crontab/automatic-downloads/rss-feeds/RSC/lib/dictionaries/cif_core.dic
dictionary named 'cif_core.dic' version 2.4.2 last updated on
2011-04-26.

Automatic conversion script
Id: cif_fix_values 8170 2020-07-09 18:12:32Z antanas 

 Adding full bibliography for 7720022.cif.
;
_cod_original_sg_symbol_H-M Pna2(1)
_cod_database_code 7720022

loop_
_symmetry_equiv_pos_as_xyz
'x, y, z'
'-x, -y, z+1/2'
'x+1/2, -y+1/2, z'
'-x+1/2, y+1/2, z+1/2'

loop_
_atom_site_label
_atom_site_type_symbol
_atom_site_fract_x
_atom_site_fract_y
_atom_site_fract_z
_atom_site_U_iso_or_equiv
_atom_site_adp_type
_atom_site_occupancy
_atom_site_symmetry_multiplicity
_atom_site_calc_flag
_atom_site_refinement_flags
_atom_site_disorder_assembly
_atom_site_disorder_group
Sb Sb 0.73847(2) 0.453216(13) 0.455153(18) 0.02613(8) Uani 1 1 d . . .
K1 K 0.55692(7) 0.26929(5) 0.22853(6) 0.0268(3) Uani 1 1 d . . .
K2 K 0.74799(6) 0.43265(5) 0.95036(6) 0.0272(3) Uani 1 1 d . . .
K3 K 0.47865(7) 0.23542(5) 0.66974(7) 0.0337(3) Uani 1 1 d . . .
Ru1 Ru 0.82076(3) 0.439417(19) 0.36287(2) 0.03194(11) Uani 1 1 d . . .
Ru2 Ru 0.75681(3) 0.542990(18) 0.37703(2) 0.02886(11) Uani 1 1 d . . .
Ru3 Ru 0.85387(2) 0.508360(17) 0.47073(2) 0.02585(10) Uani 1 1 d . . .
Ru4 Ru 0.64489(2) 0.437887(17) 0.53664(2) 0.02446(10) Uani 1 1 d . . .
Ru5 Ru 0.71278(3) 0.541589(17) 0.52081(2) 0.02324(10) Uani 1 1 d . . .
Ru6 Ru 0.78005(2) 0.456588(17) 0.58688(2) 0.02421(10) Uani 1 1 d . . .
O1 O 0.7463(4) 0.3942(3) 0.2499(3) 0.0726(18) Uani 1 1 d U . .
O2 O 0.6035(3) 0.5302(2) 0.3575(3) 0.0496(12) Uani 1 1 d U . .
O3 O 0.7937(4) 0.5336(3) 0.2391(3) 0.0708(18) Uani 1 1 d U . .
O4 O 0.6552(3) 0.32001(18) 0.5577(3) 0.0470(12) Uani 1 1 d U . .
O5 O 0.8452(3) 0.35247(19) 0.5461(3) 0.0541(14) Uani 1 1 d U . .
O6 O 0.8840(3) 0.3362(2) 0.4024(3) 0.0554(14) Uani 1 1 d U . .
O7 O 0.9497(3) 0.4784(2) 0.2967(3) 0.0629(16) Uani 1 1 d U . .
O8 O 0.7104(2) 0.40509(17) 0.6985(2) 0.0345(10) Uani 1 1 d U . .
O9 O 0.9828(3) 0.4450(2) 0.4665(3) 0.0572(14) Uani 1 1 d U . .
O10 O 0.8984(3) 0.4988(2) 0.6636(3) 0.0518(13) Uani 1 1 d U . .
O11 O 0.9074(2) 0.58436(17) 0.3756(2) 0.0348(10) Uani 1 1 d U . .
O12 O 0.5215(3) 0.4323(2) 0.4515(2) 0.0478(12) Uani 1 1 d U . .
O13 O 0.7239(2) 0.55326(16) 0.6608(2) 0.0301(9) Uani 1 1 d U . .
O14 O 0.7510(3) 0.66189(17) 0.3707(2) 0.0433(11) Uani 1 1 d U . .
O15 O 0.5710(3) 0.48099(18) 0.6526(2) 0.0447(12) Uani 1 1 d U . .
O16 O 0.7676(3) 0.65224(17) 0.5164(2) 0.0432(12) Uani 1 1 d U . .
O17 O 0.5702(2) 0.58122(19) 0.5322(3) 0.0439(11) Uani 1 1 d U . .
O18 O 0.9114(3) 0.58749(18) 0.5625(2) 0.0417(11) Uani 1 1 d U . .
O21 O 0.5920(3) 0.3469(2) 0.3148(2) 0.0489(13) Uani 1 1 d U . .
O22 O 0.5921(3) 0.24096(18) 0.3524(2) 0.0438(12) Uani 1 1 d U . .
O23 O 0.4527(2) 0.19354(18) 0.2070(2) 0.0375(10) Uani 1 1 d U . .
O24 O 0.4207(2) 0.30120(18) 0.2082(2) 0.0397(11) Uani 1 1 d U . .
O25 O 0.6755(2) 0.22022(16) 0.1747(2) 0.0327(9) Uani 1 1 d U . .
O26 O 0.6270(2) 0.31815(17) 0.1300(2) 0.0345(10) Uani 1 1 d U . .
O31 O 0.7873(3) 0.4881(2) 1.0628(3) 0.0514(13) Uani 1 1 d U . .
O32 O 0.6492(2) 0.47665(19) 1.0317(2) 0.0399(10) Uani 1 1 d U . .
O33 O 0.7880(3) 0.33033(18) 0.9836(2) 0.0423(11) Uani 1 1 d U . .
O34 O 0.6738(3) 0.34420(18) 0.9063(2) 0.0467(12) Uani 1 1 d U . .
O35 O 0.8583(2) 0.45962(16) 0.8749(2) 0.0321(9) Uani 1 1 d U . .
O36 O 0.7263(2) 0.49912(17) 0.8445(2) 0.0345(10) Uani 1 1 d U . .
O41A O 0.3128(11) 0.2748(8) 0.6828(10) 0.091(5) Uani 0.418(6) 1 d PU A 1
O41B O 0.3491(4) 0.2609(5) 0.7169(4) 0.054(2) Uani 0.582(6) 1 d PU A 2
O42 O 0.4035(4) 0.1645(3) 0.7454(4) 0.089(2) Uani 1 1 d U A .
O43 O 0.4715(3) 0.2776(3) 0.5463(3) 0.0632(15) Uani 1 1 d U A .
O44A O 0.5500(8) 0.1814(6) 0.5712(6) 0.055(3) Uani 0.418(6) 1 d PU A 1
O44B O 0.4990(5) 0.1751(3) 0.5662(4) 0.0428(19) Uani 0.582(6) 1 d PU A 2
O45A O 0.5576(5) 0.3155(4) 0.7337(5) 0.025(2) Uani 0.418(6) 1 d PU A 1
O45B O 0.5209(6) 0.3308(4) 0.7380(5) 0.059(2) Uani 0.582(6) 1 d PU A 2
O46 O 0.6111(4) 0.2145(3) 0.7299(3) 0.0732(15) Uani 1 1 d U A .
N1 N 0.5845(3) 0.15684(19) 0.2533(2) 0.0364(13) Uani 1 1 d . . .
N2 N 0.5278(4) 0.3817(2) 0.2002(3) 0.0488(16) Uani 1 1 d . . .
N3 N 0.8835(3) 0.4177(2) 1.0047(3) 0.0411(13) Uani 1 1 d . . .
N4 N 0.6093(3) 0.4491(2) 0.9023(3) 0.0373(12) Uani 1 1 d . . .
N5A N 0.4392(8) 0.3714(9) 0.6615(8) 0.055(4) Uani 0.418(6) 1 d PU A 1
N5B N 0.4233(8) 0.3423(5) 0.6493(6) 0.055(3) Uani 0.582(6) 1 d PU A 2
N6 N 0.5254(6) 0.1243(4) 0.6915(5) 0.086(2) Uani 1 1 d U A .
C1 C 0.7705(4) 0.4121(3) 0.2936(4) 0.0476(16) Uani 1 1 d U . .
C2 C 0.6609(4) 0.5316(2) 0.3673(3) 0.0369(13) Uani 1 1 d U . .
C3 C 0.7833(4) 0.5327(3) 0.2928(4) 0.0473(15) Uani 1 1 d U . .
C4 C 0.6516(3) 0.3646(2) 0.5485(3) 0.0319(12) Uani 1 1 d U . .
C5 C 0.8213(3) 0.3925(3) 0.5571(3) 0.0379(13) Uani 1 1 d U . .
C6 C 0.8583(4) 0.3760(3) 0.3901(3) 0.0407(14) Uani 1 1 d U . .
C7 C 0.9003(4) 0.4648(3) 0.3217(4) 0.0437(14) Uani 1 1 d U . .
C8 C 0.7331(3) 0.4260(2) 0.6550(3) 0.0315(12) Uani 1 1 d U . .
C9 C 0.9326(3) 0.4694(2) 0.4663(3) 0.0380(13) Uani 1 1 d U . .
C10 C 0.8554(3) 0.4833(3) 0.6309(3) 0.0348(13) Uani 1 1 d U . .
C11 C 0.8648(3) 0.5581(2) 0.4002(3) 0.0332(12) Uani 1 1 d U . .
C12 C 0.5685(4) 0.4368(3) 0.4824(3) 0.0378(13) Uani 1 1 d U . .
C13 C 0.7314(3) 0.5317(2) 0.6118(3) 0.0260(10) Uani 1 1 d U . .
C14 C 0.7514(4) 0.6169(3) 0.3764(3) 0.0353(12) Uani 1 1 d U . .
C15 C 0.6001(3) 0.4659(2) 0.6093(3) 0.0299(11) Uani 1 1 d U . .
C16 C 0.7487(3) 0.6088(2) 0.5175(3) 0.0317(12) Uani 1 1 d U . .
C17 C 0.6243(3) 0.5650(2) 0.5270(3) 0.0317(12) Uani 1 1 d U . .
C18 C 0.8865(3) 0.5566(2) 0.5289(3) 0.0320(12) Uani 1 1 d U . .
C21 C 0.5824(5) 0.1510(3) 0.3232(3) 0.0480(14) Uani 1 1 d U . .
H21A H 0.5357 0.1537 0.3372 0.058 Uiso 1 1 calc R . .
H21B H 0.5986 0.1163 0.3343 0.058 Uiso 1 1 calc R . .
C22 C 0.6236(5) 0.1905(3) 0.3579(4) 0.0532(15) Uani 1 1 d U . .
H22A H 0.6269 0.1807 0.4022 0.064 Uiso 1 1 calc R . .
H22B H 0.6690 0.1918 0.3404 0.064 Uiso 1 1 calc R . .
C23 C 0.6341(5) 0.2807(3) 0.3803(4) 0.0584(16) Uani 1 1 d U . .
H23A H 0.6766 0.2829 0.3574 0.070 Uiso 1 1 calc R . .
H23B H 0.6442 0.2713 0.4238 0.070 Uiso 1 1 calc R . .
C24 C 0.6000(5) 0.3308(3) 0.3786(4) 0.0553(16) Uani 1 1 d U . .
H24A H 0.5560 0.3280 0.3988 0.066 Uiso 1 1 calc R . .
H24B H 0.6265 0.3567 0.4015 0.066 Uiso 1 1 calc R . .
C25 C 0.5637(5) 0.3973(3) 0.3106(4) 0.0560(16) Uani 1 1 d U . .
H25A H 0.5891 0.4214 0.3370 0.067 Uiso 1 1 calc R . .
H25B H 0.5172 0.3966 0.3254 0.067 Uiso 1 1 calc R . .
C26 C 0.5658(5) 0.4151(3) 0.2438(4) 0.0537(15) Uani 1 1 d U . .
H26A H 0.5476 0.4504 0.2416 0.064 Uiso 1 1 calc R . .
H26B H 0.6127 0.4165 0.2301 0.064 Uiso 1 1 calc R . .
C27 C 0.5342(4) 0.1249(3) 0.2214(4) 0.0463(14) Uani 1 1 d U . .
H27A H 0.5387 0.0890 0.2359 0.056 Uiso 1 1 calc R . .
H27B H 0.5437 0.1253 0.1764 0.056 Uiso 1 1 calc R . .
C28 C 0.4616(4) 0.1424(3) 0.2316(4) 0.0497(15) Uani 1 1 d U . .
H28A H 0.4310 0.1183 0.2105 0.060 Uiso 1 1 calc R . .
H28B H 0.4512 0.1422 0.2764 0.060 Uiso 1 1 calc R . .
C29 C 0.3860(4) 0.2122(3) 0.2201(4) 0.0527(16) Uani 1 1 d U . .
H29A H 0.3805 0.2172 0.2653 0.063 Uiso 1 1 calc R . .
H29B H 0.3529 0.1865 0.2062 0.063 Uiso 1 1 calc R . .
C30 C 0.3748(4) 0.2620(3) 0.1869(4) 0.0492(16) Uani 1 1 d U . .
H30A H 0.3807 0.2568 0.1418 0.059 Uiso 1 1 calc R . .
H30B H 0.3286 0.2737 0.1941 0.059 Uiso 1 1 calc R . .
C31 C 0.4098(4) 0.3505(3) 0.1766(4) 0.0489(15) Uani 1 1 d U . .
H31A H 0.3627 0.3609 0.1806 0.059 Uiso 1 1 calc R . .
H31B H 0.4204 0.3471 0.1319 0.059 Uiso 1 1 calc R . .
C32 C 0.4546(5) 0.3912(3) 0.2060(4) 0.0534(16) Uani 1 1 d U . .
H32A H 0.4444 0.4248 0.1868 0.064 Uiso 1 1 calc R . .
H32B H 0.4435 0.3937 0.2506 0.064 Uiso 1 1 calc R . .
C33 C 0.6529(4) 0.1405(3) 0.2314(3) 0.0438(14) Uani 1 1 d U . .
H33A H 0.6542 0.1026 0.2280 0.053 Uiso 1 1 calc R . .
H33B H 0.6863 0.1510 0.2627 0.053 Uiso 1 1 calc R . .
C34 C 0.6719(4) 0.1646(3) 0.1670(3) 0.0387(13) Uani 1 1 d U . .
H34A H 0.7154 0.1511 0.1530 0.046 Uiso 1 1 calc R . .
H34B H 0.6380 0.1557 0.1356 0.046 Uiso 1 1 calc R . .
C35 C 0.6975(4) 0.2438(3) 0.1172(3) 0.0374(13) Uani 1 1 d U . .
H35A H 0.6678 0.2335 0.0829 0.045 Uiso 1 1 calc R . .
H35B H 0.7431 0.2322 0.1072 0.045 Uiso 1 1 calc R . .
C36 C 0.6964(4) 0.3021(3) 0.1250(3) 0.0377(13) Uani 1 1 d U . .
H36A H 0.7210 0.3121 0.1629 0.045 Uiso 1 1 calc R . .
H36B H 0.7176 0.3188 0.0889 0.045 Uiso 1 1 calc R . .
C37 C 0.6211(4) 0.3734(3) 0.1211(3) 0.0450(14) Uani 1 1 d U . .
H37A H 0.6335 0.3825 0.0781 0.054 Uiso 1 1 calc R . .
H37B H 0.6517 0.3915 0.1496 0.054 Uiso 1 1 calc R . .
C38 C 0.5498(4) 0.3902(3) 0.1338(3) 0.0442(14) Uani 1 1 d U . .
H38A H 0.5455 0.4271 0.1238 0.053 Uiso 1 1 calc R . .
H38B H 0.5197 0.3710 0.1059 0.053 Uiso 1 1 calc R . .
C41 C 0.9019(4) 0.4600(3) 1.0498(4) 0.0546(16) Uani 1 1 d U . .
H41A H 0.9423 0.4499 1.0730 0.066 Uiso 1 1 calc R . .
H41B H 0.9121 0.4918 1.0265 0.066 Uiso 1 1 calc R . .
C42 C 0.8459(4) 0.4703(4) 1.0950(4) 0.0599(17) Uani 1 1 d U . .
H42A H 0.8353 0.4385 1.1179 0.072 Uiso 1 1 calc R . .
H42B H 0.8601 0.4966 1.1254 0.072 Uiso 1 1 calc R . .
C43 C 0.7334(4) 0.4960(4) 1.1065(4) 0.0549(17) Uani 1 1 d U . .
H43A H 0.7243 0.4634 1.1286 0.066 Uiso 1 1 calc R . .
H43B H 0.7470 0.5219 1.1376 0.066 Uiso 1 1 calc R . .
C44 C 0.6731(4) 0.5132(3) 1.0760(4) 0.0567(17) Uani 1 1 d U . .
H44A H 0.6384 0.5194 1.1076 0.068 Uiso 1 1 calc R . .
H44B H 0.6820 0.5462 1.0547 0.068 Uiso 1 1 calc R . .
C45 C 0.5884(4) 0.4955(3) 1.0036(3) 0.0453(14) Uani 1 1 d U . .
H45A H 0.5969 0.5289 0.9832 0.054 Uiso 1 1 calc R . .
H45B H 0.5542 0.5008 1.0360 0.054 Uiso 1 1 calc R . .
C46 C 0.5635(4) 0.4567(3) 0.9560(4) 0.0502(15) Uani 1 1 d U . .
H46A H 0.5567 0.4233 0.9769 0.060 Uiso 1 1 calc R . .
H46B H 0.5198 0.4684 0.9402 0.060 Uiso 1 1 calc R . .
C47 C 0.8854(4) 0.3668(3) 1.0367(4) 0.0546(15) Uani 1 1 d U . .
H47A H 0.8598 0.3694 1.0757 0.066 Uiso 1 1 calc R . .
H47B H 0.9321 0.3591 1.0479 0.066 Uiso 1 1 calc R . .
C48 C 0.8583(4) 0.3223(3) 0.9993(4) 0.0570(14) Uani 1 1 d U . .
H48A H 0.8844 0.3185 0.9607 0.068 Uiso 1 1 calc R . .
H48B H 0.8629 0.2901 1.0235 0.068 Uiso 1 1 calc R . .
C49 C 0.7627(5) 0.2893(3) 0.9456(4) 0.0557(17) Uani 1 1 d U . .
H49A H 0.7727 0.2558 0.9653 0.067 Uiso 1 1 calc R . .
H49B H 0.7844 0.2901 0.9045 0.067 Uiso 1 1 calc R . .
C50 C 0.6890(5) 0.2951(3) 0.9380(4) 0.0559(17) Uani 1 1 d U . .
H50A H 0.6713 0.2661 0.9134 0.067 Uiso 1 1 calc R . .
H50B H 0.6673 0.2946 0.9792 0.067 Uiso 1 1 calc R . .
C51 C 0.6044(5) 0.3507(3) 0.8986(4) 0.0577(16) Uani 1 1 d U . .
H51A H 0.5822 0.3498 0.9395 0.069 Uiso 1 1 calc R . .
H51B H 0.5864 0.3223 0.8732 0.069 Uiso 1 1 calc R . .
C52 C 0.5900(4) 0.4028(3) 0.8663(4) 0.0524(14) Uani 1 1 d U . .
H52A H 0.6139 0.4035 0.8262 0.063 Uiso 1 1 calc R . .
H52B H 0.5419 0.4048 0.8572 0.063 Uiso 1 1 calc R . .
C53 C 0.9319(4) 0.4186(3) 0.9512(4) 0.0482(14) Uani 1 1 d U . .
H53A H 0.9280 0.3859 0.9281 0.058 Uiso 1 1 calc R . .
H53B H 0.9776 0.4205 0.9681 0.058 Uiso 1 1 calc R . .
C54 C 0.9220(4) 0.4631(3) 0.9061(4) 0.0427(14) Uani 1 1 d U . .
H54A H 0.9246 0.4960 0.9290 0.051 Uiso 1 1 calc R . .
H54B H 0.9580 0.4627 0.8749 0.051 Uiso 1 1 calc R . .
C55 C 0.8466(4) 0.5042(3) 0.8363(3) 0.0394(14) Uani 1 1 d U . .
H55A H 0.8837 0.5082 0.8065 0.047 Uiso 1 1 calc R . .
H55B H 0.8448 0.5354 0.8624 0.047 Uiso 1 1 calc R . .
C56 C 0.7813(3) 0.4980(3) 0.8011(3) 0.0378(13) Uani 1 1 d U . .
H56A H 0.7765 0.5262 0.7706 0.045 Uiso 1 1 calc R . .
H56B H 0.7813 0.4651 0.7782 0.045 Uiso 1 1 calc R . .
C57 C 0.6639(4) 0.4969(3) 0.8116(3) 0.0428(14) Uani 1 1 d U . .
H57A H 0.6622 0.4659 0.7852 0.051 Uiso 1 1 calc R . .
H57B H 0.6587 0.5276 0.7849 0.051 Uiso 1 1 calc R . .
C58 C 0.6071(4) 0.4952(3) 0.8611(4) 0.0442(14) Uani 1 1 d U . .
H58A H 0.6099 0.5265 0.8871 0.053 Uiso 1 1 calc R . .
H58B H 0.5637 0.4959 0.8394 0.053 Uiso 1 1 calc R . .
C61 C 0.3620(6) 0.3507(4) 0.6664(5) 0.0746(18) Uani 1 1 d U . .
H61A H 0.3331 0.3562 0.6323 0.089 Uiso 1 1 calc R A 1
C62 C 0.3367(6) 0.3247(4) 0.7200(6) 0.082(2) Uani 1 1 d U A .
H62A H 0.2995 0.3433 0.7399 0.098 Uiso 1 1 calc R B 1
H62B H 0.3716 0.3169 0.7509 0.098 Uiso 1 1 calc R B 1
C63 C 0.3281(6) 0.2395(5) 0.7637(6) 0.088(2) Uani 1 1 d U . .
C64 C 0.3261(5) 0.1869(4) 0.7434(6) 0.080(2) Uani 1 1 d U A .
H64A H 0.3082 0.1848 0.7007 0.096 Uiso 1 1 calc R . .
H64B H 0.2972 0.1664 0.7711 0.096 Uiso 1 1 calc R . .
C65 C 0.4076(6) 0.1187(4) 0.7340(6) 0.0798(19) Uani 1 1 d U . .
H65A H 0.3977 0.1121 0.6898 0.096 Uiso 1 1 calc R A 2
H65B H 0.3760 0.0989 0.7598 0.096 Uiso 1 1 calc R A 2
C66A C 0.5109(14) 0.0951(9) 0.7283(13) 0.067(2) Uani 0.418(6) 1 d PU A 1
C66B C 0.4714(8) 0.1050(6) 0.7475(8) 0.064(2) Uani 0.582(6) 1 d PU A 2
H66A H 0.4740 0.0673 0.7521 0.077 Uiso 1 1 calc R . .
H66B H 0.4845 0.1207 0.7876 0.077 Uiso 1 1 calc R . .
C67 C 0.4526(5) 0.3658(4) 0.5889(5) 0.0667(16) Uani 1 1 d U . .
H67A H 0.4323 0.3972 0.5713 0.080 Uiso 1 1 calc R A 1
H67B H 0.5011 0.3710 0.5852 0.080 Uiso 1 1 calc R A 1
C68 C 0.4380(5) 0.3253(3) 0.5407(4) 0.0565(16) Uani 1 1 d U A .
H68A H 0.3897 0.3185 0.5413 0.068 Uiso 1 1 calc R . .
H68B H 0.4488 0.3399 0.4995 0.068 Uiso 1 1 calc R . .
C69A C 0.5112(13) 0.2419(9) 0.5006(10) 0.058(2) Uani 0.418(6) 1 d PU A 1
C69B C 0.4642(9) 0.2447(6) 0.4999(7) 0.056(2) Uani 0.582(6) 1 d PU A 2
H69A H 0.4749 0.2621 0.4603 0.067 Uiso 1 1 calc R . .
H69B H 0.4174 0.2331 0.4980 0.067 Uiso 1 1 calc R . .
C70 C 0.5126(5) 0.1952(4) 0.5087(4) 0.0632(18) Uani 1 1 d U . .
C71 C 0.5498(6) 0.1289(4) 0.5788(5) 0.0703(18) Uani 1 1 d U . .
H71A H 0.5971 0.1191 0.5829 0.084 Uiso 1 1 calc R A 1
H71B H 0.5349 0.1149 0.5385 0.084 Uiso 1 1 calc R A 1
C72 C 0.5124(6) 0.0969(4) 0.6288(5) 0.0779(18) Uani 1 1 d U A .
H72A H 0.4642 0.0959 0.6197 0.093 Uiso 1 1 calc R . .
H72B H 0.5295 0.0613 0.6299 0.093 Uiso 1 1 calc R . .
C73A C 0.4704(12) 0.3768(9) 0.7313(12) 0.060(2) Uani 0.418(6) 1 d PU A 1
C73B C 0.4742(9) 0.3814(6) 0.7006(8) 0.057(2) Uani 0.582(6) 1 d PU A 2
H73A H 0.5034 0.4051 0.6773 0.068 Uiso 1 1 calc R A 2
H73B H 0.4470 0.4011 0.7306 0.068 Uiso 1 1 calc R A 2
C74A C 0.5465(10) 0.3701(8) 0.7060(9) 0.0469(19) Uani 0.418(6) 1 d PU A 1
C74B C 0.5676(8) 0.3398(7) 0.6997(8) 0.060(2) Uani 0.582(6) 1 d PU A 2
H74A H 0.5701 0.3609 0.6639 0.072 Uiso 1 1 calc R A 2
C75 C 0.6233(4) 0.3014(3) 0.7345(4) 0.0532(15) Uani 1 1 d U . .
H75A H 0.6499 0.3280 0.7559 0.064 Uiso 1 1 calc R A 1
H75B H 0.6400 0.2981 0.6915 0.064 Uiso 1 1 calc R A 1
C76 C 0.6301(5) 0.2504(4) 0.7681(5) 0.0682(17) Uani 1 1 d U A .
H76A H 0.6769 0.2447 0.7806 0.082 Uiso 1 1 calc R . .
H76B H 0.6021 0.2501 0.8057 0.082 Uiso 1 1 calc R . .
C77 C 0.6106(5) 0.1592(4) 0.7553(5) 0.0608(15) Uani 1 1 d U . .
H77A H 0.6551 0.1430 0.7564 0.073 Uiso 1 1 calc R A 1
H77B H 0.5883 0.1559 0.7961 0.073 Uiso 1 1 calc R A 1
C78A C 0.5679(14) 0.1413(10) 0.7012(13) 0.066(2) Uani 0.418(6) 1 d PU A 1
C78B C 0.5926(10) 0.1210(7) 0.7066(9) 0.066(2) Uani 0.582(6) 1 d PU A 2
H78A H 0.6229 0.0975 0.6882 0.080 Uiso 1 1 calc R . .
C81 C 0.9904(4) 0.2604(3) 0.8982(5) 0.0585(16) Uani 1 1 d U A .
H81A H 0.9813 0.2644 0.8553 0.070 Uiso 1 1 calc R . .
C82 C 0.9614(5) 0.2179(3) 0.9322(5) 0.0596(16) Uani 1 1 d U . .
C83 C 0.9742(4) 0.2147(3) 0.9950(4) 0.0560(16) Uani 1 1 d U A .
H83A H 0.9543 0.1881 1.0188 0.067 Uiso 1 1 calc R . .
C84 C 1.0172(5) 0.2511(3) 1.0244(5) 0.0653(17) Uani 1 1 d U . .
H84A H 1.0266 0.2473 1.0672 0.078 Uiso 1 1 calc R A .
C85 C 1.0454(5) 0.2916(4) 0.9928(5) 0.0637(17) Uani 1 1 d U A .
H85A H 1.0727 0.3160 1.0133 0.076 Uiso 1 1 calc R . .
C86 C 1.0319(5) 0.2954(3) 0.9283(5) 0.0593(16) Uani 1 1 d U . .
H86A H 1.0515 0.3225 0.9052 0.071 Uiso 1 1 calc R A .
C87A C 0.9153(15) 0.1756(11) 0.9171(13) 0.060(4) Uani 0.418(6) 1 d PU A 1
C87B C 0.9176(11) 0.1842(8) 0.8915(9) 0.069(4) Uani 0.582(6) 1 d PU A 2
H87A H 0.8973 0.1572 0.9168 0.104 Uiso 1 1 calc R . .
H87B H 0.9447 0.1685 0.8589 0.104 Uiso 1 1 calc R . .
H87C H 0.8827 0.2052 0.8726 0.104 Uiso 1 1 calc R . .
C88 C 0.8441(6) 0.1499(5) 0.3545(5) 0.084(3) Uani 1 1 d U . .
H88A H 0.8396 0.1133 0.3450 0.125 Uiso 1 1 calc R . .
H88B H 0.8908 0.1578 0.3632 0.125 Uiso 1 1 calc R . .
H88C H 0.8290 0.1702 0.3190 0.125 Uiso 1 1 calc R . .
C89 C 0.8022(5) 0.1628(4) 0.4110(4) 0.0620(17) Uani 1 1 d U . .
C90 C 0.7655(5) 0.1247(4) 0.4418(5) 0.0634(17) Uani 1 1 d U . .
H90A H 0.7648 0.0906 0.4262 0.076 Uiso 1 1 calc R . .
C91 C 0.7292(5) 0.1375(4) 0.4969(5) 0.0702(19) Uani 1 1 d U . .
H91A H 0.7067 0.1116 0.5197 0.084 Uiso 1 1 calc R . .
C92 C 0.7274(5) 0.1892(4) 0.5164(5) 0.0709(19) Uani 1 1 d U . .
H92A H 0.7019 0.1981 0.5518 0.085 Uiso 1 1 calc R . .
C93 C 0.7622(5) 0.2274(4) 0.4851(5) 0.0665(18) Uani 1 1 d U . .
H93A H 0.7610 0.2619 0.4993 0.080 Uiso 1 1 calc R . .
C94 C 0.7990(5) 0.2144(4) 0.4324(5) 0.0611(17) Uani 1 1 d U . .
H94A H 0.8222 0.2404 0.4106 0.073 Uiso 1 1 calc R . .

loop_
_atom_site_aniso_label
_atom_site_aniso_U_11
_atom_site_aniso_U_22
_atom_site_aniso_U_33
_atom_site_aniso_U_23
_atom_site_aniso_U_13
_atom_site_aniso_U_12
Sb 0.02911(19) 0.02355(16) 0.02574(18) -0.00691(15) 0.00608(16) -0.00695(15)
K1 0.0330(7) 0.0244(5) 0.0229(6) -0.0002(5) -0.0044(5) 0.0029(5)
K2 0.0256(6) 0.0264(5) 0.0295(6) -0.0004(5) 0.0013(5) -0.0015(4)
K3 0.0349(7) 0.0360(7) 0.0301(6) 0.0067(5) -0.0056(6) -0.0010(6)
Ru1 0.0395(3) 0.0276(2) 0.0288(2) -0.01069(19) 0.0110(2) -0.0082(2)
Ru2 0.0350(3) 0.0269(2) 0.0246(2) -0.00385(18) 0.0043(2) -0.0074(2)
Ru3 0.0265(2) 0.0236(2) 0.0275(2) -0.00576(18) 0.00637(18) -0.00600(17)
Ru4 0.0239(2) 0.0223(2) 0.0272(2) -0.00410(17) 0.00430(19) -0.00343(17)
Ru5 0.0265(2) 0.02032(19) 0.0229(2) -0.00421(16) 0.00297(17) -0.00276(18)
Ru6 0.0249(2) 0.0222(2) 0.0255(2) -0.00404(17) 0.00346(18) -0.00145(17)
O1 0.092(4) 0.073(4) 0.052(3) -0.028(3) -0.008(3) -0.015(3)
O2 0.038(3) 0.055(3) 0.055(3) -0.003(2) -0.009(2) -0.006(2)
O3 0.108(5) 0.077(4) 0.027(3) -0.012(3) 0.025(3) -0.022(3)
O4 0.051(3) 0.029(2) 0.061(3) -0.003(2) 0.001(2) -0.002(2)
O5 0.053(3) 0.034(2) 0.075(4) -0.018(2) 0.015(3) 0.016(2)
O6 0.069(3) 0.035(2) 0.063(3) -0.002(2) 0.012(3) 0.004(2)
O7 0.066(3) 0.052(3) 0.071(3) -0.022(3) 0.044(3) -0.021(3)
O8 0.038(2) 0.036(2) 0.030(2) 0.0056(18) 0.0035(18) -0.0084(19)
O9 0.037(3) 0.041(2) 0.094(4) -0.008(3) 0.017(3) -0.001(2)
O10 0.050(3) 0.053(3) 0.053(3) -0.008(2) -0.011(3) -0.020(2)
O11 0.034(2) 0.035(2) 0.036(2) -0.0001(19) 0.0095(19) -0.0092(19)
O12 0.042(3) 0.058(3) 0.044(3) -0.008(2) -0.015(2) 0.007(2)
O13 0.040(2) 0.0275(19) 0.0230(19) -0.0008(16) 0.0004(18) 0.0010(18)
O14 0.061(3) 0.031(2) 0.037(2) 0.000(2) 0.000(2) 0.003(2)
O15 0.053(3) 0.034(2) 0.047(3) -0.009(2) 0.020(2) 0.001(2)
O16 0.064(3) 0.030(2) 0.036(2) -0.0021(19) -0.003(2) -0.019(2)
O17 0.034(3) 0.044(2) 0.054(3) -0.010(2) 0.001(2) 0.011(2)
O18 0.047(3) 0.037(2) 0.041(2) -0.015(2) 0.002(2) -0.013(2)
O21 0.074(4) 0.044(3) 0.029(2) -0.006(2) -0.014(2) -0.007(2)
O22 0.065(3) 0.037(2) 0.029(2) -0.0033(19) -0.018(2) 0.019(2)
O23 0.038(3) 0.034(2) 0.041(2) 0.0011(19) 0.004(2) -0.0063(19)
O24 0.034(2) 0.038(2) 0.047(3) 0.009(2) -0.004(2) 0.005(2)
O25 0.041(2) 0.030(2) 0.027(2) -0.0011(17) -0.0006(18) 0.0051(19)
O26 0.038(2) 0.029(2) 0.036(2) 0.0026(18) -0.0029(19) -0.0071(19)
O31 0.040(3) 0.064(3) 0.050(3) -0.026(3) -0.008(2) 0.004(2)
O32 0.037(3) 0.045(2) 0.038(2) -0.007(2) 0.002(2) 0.007(2)
O33 0.050(3) 0.032(2) 0.045(3) 0.007(2) 0.011(2) 0.006(2)
O34 0.061(3) 0.033(2) 0.046(3) 0.004(2) -0.007(2) -0.014(2)
O35 0.028(2) 0.031(2) 0.037(2) 0.0028(18) -0.0013(18) -0.0094(17)
O36 0.039(2) 0.036(2) 0.029(2) 0.0056(18) 0.0030(18) 0.0023(19)
O41A 0.096(11) 0.083(9) 0.095(10) 0.011(9) 0.028(9) -0.013(9)
O41B 0.012(4) 0.119(7) 0.032(4) -0.001(4) -0.003(3) 0.004(4)
O42 0.092(5) 0.093(5) 0.082(4) 0.036(4) -0.042(4) -0.045(4)
O43 0.070(4) 0.086(4) 0.034(3) 0.006(3) -0.008(2) 0.014(3)
O44A 0.065(5) 0.065(5) 0.036(4) 0.007(4) -0.006(4) -0.002(4)
O44B 0.047(4) 0.051(4) 0.030(3) 0.004(3) 0.000(3) 0.004(4)
O45A 0.016(4) 0.027(4) 0.032(4) 0.006(4) 0.001(4) -0.004(4)
O45B 0.066(5) 0.056(5) 0.056(5) 0.010(4) -0.010(5) -0.027(5)
O46 0.0749(17) 0.0731(16) 0.0714(17) 0.0013(10) 0.0003(10) -0.0037(10)
N1 0.058(4) 0.023(2) 0.028(3) 0.002(2) 0.013(2) 0.010(2)
N2 0.063(4) 0.031(3) 0.052(4) 0.002(3) -0.002(3) -0.006(3)
N3 0.033(3) 0.054(4) 0.036(3) -0.004(3) -0.001(2) 0.002(3)
N4 0.032(3) 0.043(3) 0.037(3) 0.003(2) -0.007(2) 0.002(2)
N5A 0.033(7) 0.094(9) 0.039(7) 0.017(7) -0.012(6) 0.010(7)
N5B 0.079(7) 0.037(5) 0.049(6) 0.016(4) 0.029(5) 0.044(5)
N6 0.086(3) 0.085(3) 0.085(3) 0.0002(10) -0.0001(10) 0.0000(10)
C1 0.055(4) 0.042(3) 0.046(3) -0.012(3) 0.009(3) -0.010(3)
C2 0.040(3) 0.032(3) 0.039(3) -0.002(2) 0.001(3) -0.005(2)
C3 0.052(3) 0.045(3) 0.045(3) -0.010(3) 0.004(3) -0.011(3)
C4 0.029(3) 0.032(2) 0.035(3) -0.006(2) 0.005(2) -0.002(2)
C5 0.034(3) 0.036(3) 0.044(3) -0.007(2) 0.010(2) -0.003(2)
C6 0.049(3) 0.036(3) 0.037(3) -0.016(2) 0.016(3) -0.013(3)
C7 0.053(3) 0.036(3) 0.043(3) -0.013(2) 0.014(3) -0.007(3)
C8 0.032(3) 0.027(2) 0.036(3) -0.006(2) -0.003(2) 0.000(2)
C9 0.040(3) 0.029(2) 0.045(3) -0.011(2) 0.015(3) -0.007(2)
C10 0.029(3) 0.037(3) 0.038(3) -0.004(2) 0.005(2) -0.004(2)
C11 0.036(3) 0.027(2) 0.036(3) -0.008(2) 0.005(2) -0.008(2)
C12 0.045(3) 0.040(3) 0.029(2) -0.003(2) 0.008(2) 0.002(2)
C13 0.028(2) 0.022(2) 0.028(2) -0.0058(19) 0.004(2) 0.0016(19)
C14 0.042(3) 0.035(3) 0.029(3) 0.002(2) 0.001(2) -0.003(2)
C15 0.031(3) 0.024(2) 0.035(2) -0.003(2) 0.005(2) 0.002(2)
C16 0.034(3) 0.033(2) 0.028(2) 0.001(2) -0.002(2) -0.005(2)
C17 0.038(3) 0.026(2) 0.032(3) -0.009(2) -0.005(2) 0.000(2)
C18 0.030(3) 0.031(2) 0.035(3) -0.001(2) 0.009(2) 0.002(2)
C21 0.075(4) 0.033(3) 0.036(3) 0.008(2) 0.006(3) 0.014(3)
C22 0.075(3) 0.050(3) 0.035(3) 0.005(3) -0.006(3) 0.023(3)
C23 0.073(4) 0.062(3) 0.040(3) -0.009(3) -0.016(3) 0.008(3)
C24 0.072(4) 0.059(3) 0.035(3) -0.010(3) -0.010(3) 0.001(3)
C25 0.081(4) 0.042(3) 0.044(3) -0.008(3) 0.004(3) -0.007(3)
C26 0.076(4) 0.039(3) 0.046(3) -0.004(3) 0.003(3) -0.004(3)
C27 0.067(3) 0.031(3) 0.041(3) 0.001(2) 0.012(3) 0.004(3)
C28 0.061(3) 0.040(3) 0.049(3) 0.006(3) 0.009(3) -0.010(3)
C29 0.052(4) 0.052(3) 0.055(4) 0.002(3) 0.004(3) -0.008(3)
C30 0.040(3) 0.057(3) 0.051(3) 0.005(3) -0.002(3) -0.004(3)
C31 0.048(3) 0.046(3) 0.053(3) 0.018(3) 0.003(3) 0.009(3)
C32 0.064(3) 0.042(3) 0.054(3) 0.006(3) 0.010(3) 0.009(3)
C33 0.059(3) 0.035(3) 0.038(3) 0.003(2) 0.003(3) 0.017(3)
C34 0.048(3) 0.037(3) 0.032(3) -0.007(2) 0.000(3) 0.007(3)
C35 0.040(3) 0.043(3) 0.029(3) -0.010(2) 0.001(2) 0.001(3)
C36 0.037(3) 0.046(3) 0.029(3) -0.001(2) 0.003(2) -0.009(3)
C37 0.060(3) 0.039(3) 0.035(3) 0.007(2) -0.003(3) -0.006(3)
C38 0.060(3) 0.035(3) 0.037(3) 0.009(2) 0.001(3) 0.003(3)
C41 0.040(3) 0.068(3) 0.056(3) -0.007(3) -0.003(3) -0.003(3)
C42 0.051(3) 0.076(4) 0.053(3) -0.015(3) -0.006(3) -0.003(3)
C43 0.051(4) 0.061(4) 0.052(4) -0.015(3) 0.001(3) 0.000(3)
C44 0.054(4) 0.061(4) 0.055(4) -0.022(3) 0.009(3) 0.002(3)
C45 0.039(3) 0.053(3) 0.043(3) 0.000(3) 0.007(3) 0.012(3)
C46 0.042(3) 0.060(3) 0.048(3) 0.006(3) 0.001(3) -0.001(3)
C47 0.046(3) 0.064(3) 0.054(3) 0.014(3) -0.003(3) 0.005(3)
C48 0.053(3) 0.049(3) 0.068(3) 0.014(3) 0.003(3) 0.012(3)
C49 0.077(4) 0.035(3) 0.055(4) 0.005(3) 0.006(3) 0.001(3)
C50 0.073(4) 0.036(3) 0.058(4) 0.005(3) -0.006(3) -0.014(3)
C51 0.058(3) 0.053(3) 0.062(3) 0.001(3) -0.008(3) -0.014(3)
C52 0.049(3) 0.057(3) 0.051(3) 0.001(3) -0.011(3) -0.006(3)
C53 0.037(3) 0.057(3) 0.050(3) 0.004(3) 0.000(3) 0.001(3)
C54 0.030(3) 0.050(3) 0.049(3) 0.001(3) 0.000(3) -0.006(3)
C55 0.036(3) 0.040(3) 0.043(3) 0.005(3) 0.008(3) -0.004(3)
C56 0.040(3) 0.039(3) 0.034(3) 0.009(2) 0.004(2) 0.002(2)
C57 0.041(3) 0.049(3) 0.038(3) 0.008(3) -0.005(3) 0.003(3)
C58 0.039(3) 0.051(3) 0.042(3) 0.005(3) -0.008(3) 0.006(3)
C61 0.074(4) 0.076(4) 0.074(4) 0.009(3) -0.007(3) 0.004(3)
C62 0.071(4) 0.082(4) 0.093(4) 0.001(4) 0.007(3) -0.006(3)
C63 0.082(5) 0.085(4) 0.098(4) 0.008(4) 0.013(4) -0.011(4)
C64 0.065(4) 0.075(4) 0.100(4) -0.017(4) 0.025(4) -0.032(4)
C65 0.077(4) 0.078(4) 0.084(4) -0.001(4) -0.003(4) -0.009(4)
C66A 0.070(4) 0.060(4) 0.071(4) -0.003(3) -0.010(4) -0.006(4)
C66B 0.059(4) 0.055(4) 0.077(4) 0.006(3) -0.018(3) -0.012(4)
C67 0.070(3) 0.068(3) 0.063(3) 0.013(3) 0.001(3) -0.005(3)
C68 0.073(3) 0.052(3) 0.044(3) 0.013(3) -0.020(3) -0.016(3)
C69A 0.072(5) 0.060(5) 0.042(4) 0.000(4) -0.007(5) -0.003(5)
C69B 0.068(5) 0.056(4) 0.044(4) 0.004(4) -0.007(4) -0.008(4)
C70 0.072(4) 0.069(4) 0.048(3) -0.004(3) -0.001(3) -0.003(4)
C71 0.082(4) 0.064(3) 0.065(3) -0.001(3) 0.006(3) -0.001(3)
C72 0.079(4) 0.072(3) 0.083(4) -0.005(3) -0.006(3) -0.003(3)
C73A 0.057(4) 0.055(4) 0.068(4) 0.005(4) -0.007(4) -0.001(3)
C73B 0.057(4) 0.052(3) 0.060(4) 0.004(3) 0.003(3) -0.006(3)
C74A 0.046(3) 0.043(3) 0.051(3) 0.004(3) -0.001(3) -0.003(3)
C74B 0.053(4) 0.063(4) 0.063(4) 0.007(4) -0.003(3) -0.012(3)
C75 0.046(3) 0.045(3) 0.069(3) 0.009(3) -0.006(3) -0.006(3)
C76 0.062(3) 0.066(3) 0.077(3) 0.002(3) -0.001(3) -0.016(3)
C77 0.052(3) 0.064(2) 0.067(3) -0.008(3) -0.013(3) -0.002(3)
C78A 0.063(4) 0.063(4) 0.072(4) -0.003(3) -0.007(3) -0.010(3)
C78B 0.064(4) 0.060(4) 0.076(4) -0.003(3) -0.009(3) -0.007(3)
C81 0.055(3) 0.049(3) 0.071(4) 0.010(3) 0.005(3) 0.014(3)
C82 0.056(3) 0.047(3) 0.076(4) 0.001(3) -0.005(3) 0.013(3)
C83 0.052(3) 0.046(3) 0.069(3) 0.012(3) 0.005(3) 0.012(3)
C84 0.063(4) 0.056(3) 0.077(4) 0.014(3) -0.006(3) 0.013(3)
C85 0.060(4) 0.055(3) 0.076(4) 0.003(3) -0.005(3) 0.009(3)
C86 0.057(3) 0.052(3) 0.069(4) 0.017(3) 0.000(3) 0.013(3)
C87A 0.056(6) 0.059(6) 0.066(7) 0.013(6) 0.003(6) 0.004(6)
C87B 0.060(6) 0.071(6) 0.077(7) -0.004(6) -0.005(6) 0.009(5)
C88 0.086(6) 0.094(6) 0.070(6) -0.002(5) 0.006(5) 0.002(5)
C89 0.062(4) 0.068(4) 0.056(3) 0.001(3) -0.008(3) 0.009(3)
C90 0.059(3) 0.068(3) 0.063(4) -0.001(3) -0.007(3) 0.009(3)
C91 0.065(4) 0.076(4) 0.069(4) 0.003(4) -0.002(3) 0.004(4)
C92 0.064(4) 0.083(4) 0.066(4) -0.004(4) -0.002(3) 0.013(4)
C93 0.059(4) 0.071(4) 0.069(4) -0.004(3) -0.015(3) 0.013(3)
C94 0.054(4) 0.064(4) 0.065(4) 0.005(3) -0.010(3) 0.009(3)

loop_
_atom_type_symbol
_atom_type_description
_atom_type_scat_dispersion_real
_atom_type_scat_dispersion_imag
_atom_type_scat_source
C C 0.0033 0.0016 'International Tables Vol C Tables 4.2.6.8 and 6.1.1.4'
H H 0.0000 0.0000 'International Tables Vol C Tables 4.2.6.8 and 6.1.1.4'
N N 0.0061 0.0033 'International Tables Vol C Tables 4.2.6.8 and 6.1.1.4'
O O 0.0106 0.0060 'International Tables Vol C Tables 4.2.6.8 and 6.1.1.4'
K K 0.2009 0.2494 'International Tables Vol C Tables 4.2.6.8 and 6.1.1.4'
Ru Ru -1.2594 0.8363 'International Tables Vol C Tables 4.2.6.8 and 6.1.1.4'
Sb Sb -0.5866 1.5461 'International Tables Vol C Tables 4.2.6.8 and 6.1.1.4'

loop_
_geom_angle_atom_site_label_1
_geom_angle_atom_site_label_2
_geom_angle_atom_site_label_3
_geom_angle
_geom_angle_site_symmetry_1
_geom_angle_site_symmetry_3
_geom_angle_publ_flag
Ru4 Sb Ru1 161.82(2) . . ?
Ru4 Sb Ru5 69.209(17) . . ?
Ru1 Sb Ru5 128.76(2) . . ?
Ru4 Sb Ru3 127.41(2) . . ?
Ru1 Sb Ru3 68.268(18) . . ?
Ru5 Sb Ru3 70.090(16) . . ?
Ru4 Sb Ru2 127.31(2) . . ?
Ru1 Sb Ru2 65.684(17) . . ?
Ru5 Sb Ru2 69.497(15) . . ?
Ru3 Sb Ru2 62.856(17) . . ?
Ru4 Sb Ru6 64.033(17) . . ?
Ru1 Sb Ru6 123.72(2) . . ?
Ru5 Sb Ru6 62.265(15) . . ?
Ru3 Sb Ru6 68.220(16) . . ?
Ru2 Sb Ru6 119.771(17) . . ?
O21 K1 O26 92.77(15) . . ?
O21 K1 O22 60.59(14) . . ?
O26 K1 O22 133.56(16) . . ?
O21 K1 O24 97.52(16) . . ?
O26 K1 O24 103.17(14) . . ?
O22 K1 O24 116.67(16) . . ?
O21 K1 O23 139.92(16) . . ?
O26 K1 O23 122.63(14) . . ?
O22 K1 O23 98.75(15) . . ?
O24 K1 O23 59.27(14) . . ?
O21 K1 O25 111.42(16) . . ?
O26 K1 O25 59.90(13) . . ?
O22 K1 O25 93.19(14) . . ?
O24 K1 O25 146.26(14) . . ?
O23 K1 O25 103.15(13) . . ?
O21 K1 N1 121.80(16) . . ?
O26 K1 N1 118.20(15) . . ?
O22 K1 N1 62.63(14) . . ?
O24 K1 N1 118.50(16) . . ?
O23 K1 N1 60.40(16) . . ?
O25 K1 N1 60.13(14) . . ?
O21 K1 N2 59.72(17) . . ?
O26 K1 N2 61.12(17) . . ?
O22 K1 N2 118.87(16) . . ?
O24 K1 N2 60.81(17) . . ?
O23 K1 N2 118.61(17) . . ?
O25 K1 N2 119.56(17) . . ?
N1 K1 N2 178.47(18) . . ?
O35 K2 O33 98.78(14) . . ?
O35 K2 O32 142.00(14) . . ?
O33 K2 O32 114.13(15) . . ?
O35 K2 O36 61.24(13) . . ?
O33 K2 O36 142.39(14) . . ?
O32 K2 O36 97.98(14) . . ?
O35 K2 O34 114.24(15) . . ?
O33 K2 O34 59.42(16) . . ?
O32 K2 O34 99.16(16) . . ?
O36 K2 O34 97.93(14) . . ?
O35 K2 O31 98.11(15) . . ?
O33 K2 O31 100.02(17) . . ?
O32 K2 O31 59.19(15) . . ?
O36 K2 O31 113.51(16) . . ?
O34 K2 O31 143.12(17) . . ?
O35 K2 N3 62.89(15) . . ?
O33 K2 N3 61.69(17) . . ?
O32 K2 N3 116.15(16) . . ?
O36 K2 N3 121.55(16) . . ?
O34 K2 N3 119.55(17) . . ?
O31 K2 N3 59.63(16) . . ?
O35 K2 N4 119.54(15) . . ?
O33 K2 N4 118.56(16) . . ?
O32 K2 N4 60.95(15) . . ?
O36 K2 N4 60.27(15) . . ?
O34 K2 N4 61.48(16) . . ?
O31 K2 N4 117.76(16) . . ?
N3 K2 N4 177.07(17) . . ?
O44B K3 O41B 123.5(3) . . ?
O44B K3 O43 58.5(2) . . ?
O41B K3 O43 101.1(2) . . ?
O44B K3 O42 99.8(3) . . ?
O41B K3 O42 58.2(3) . . ?
O43 K3 O42 137.6(2) . . ?
O44B K3 O44A 20.9(3) . . ?
O41B K3 O44A 144.4(4) . . ?
O43 K3 O44A 62.4(3) . . ?
O42 K3 O44A 111.1(3) . . ?
O44B K3 O45A 134.3(3) . . ?
O41B K3 O45A 99.1(3) . . ?
O43 K3 O45A 100.9(3) . . ?
O42 K3 O45A 117.9(3) . . ?
O44A K3 O45A 114.4(4) . . ?
O44B K3 O45B 145.4(3) . . ?
O41B K3 O45B 83.8(4) . . ?
O43 K3 O45B 98.7(3) . . ?
O42 K3 O45B 113.5(3) . . ?
O44A K3 O45B 127.8(4) . . ?
O45A K3 O45B 16.2(2) . . ?
O44B K3 O46 96.6(2) . . ?
O41B K3 O46 133.7(2) . . ?
O43 K3 O46 120.7(2) . . ?
O42 K3 O46 96.0(2) . . ?
O44A K3 O46 78.0(3) . . ?
O45A K3 O46 56.8(3) . . ?
O45B K3 O46 71.8(3) . . ?
O44B K3 N5B 117.4(3) . . ?
O41B K3 N5B 60.4(4) . . ?
O43 K3 N5B 59.9(3) . . ?
O42 K3 N5B 118.4(3) . . ?
O44A K3 N5B 121.1(3) . . ?
O45A K3 N5B 67.6(4) . . ?
O45B K3 N5B 54.4(4) . . ?
O46 K3 N5B 123.6(4) . . ?
O44B K3 N6 62.8(3) . . ?
O41B K3 N6 116.1(3) . . ?
O43 K3 N6 120.9(2) . . ?
O42 K3 N6 58.3(3) . . ?
O44A K3 N6 60.6(3) . . ?
O45A K3 N6 115.3(3) . . ?
O45B K3 N6 127.9(3) . . ?
O46 K3 N6 59.6(3) . . ?
N5B K3 N6 176.2(4) . . ?
O44B K3 C78A 69.1(5) . . ?
O41B K3 C78A 128.9(6) . . ?
O43 K3 C78A 122.0(5) . . ?
O42 K3 C78A 71.1(5) . . ?
O44A K3 C78A 59.8(6) . . ?
O45A K3 C78A 98.2(5) . . ?
O45B K3 C78A 112.3(5) . . ?
O46 K3 C78A 41.7(5) . . ?
N5B K3 C78A 165.2(6) . . ?
N6 K3 C78A 18.3(5) . . ?
O44B K3 C74B 122.9(4) . . ?
O41B K3 C74B 103.4(4) . . ?
O43 K3 C74B 84.0(4) . . ?
O42 K3 C74B 134.0(4) . . ?
O44A K3 C74B 105.7(4) . . ?
O45A K3 C74B 16.9(4) . . ?
O45B K3 C74B 22.5(4) . . ?
O46 K3 C74B 65.6(3) . . ?
N5B K3 C74B 58.3(5) . . ?
N6 K3 C74B 125.1(4) . . ?
C78A K3 C74B 106.9(6) . . ?
C6 Ru1 C1 97.3(3) . . ?
C6 Ru1 C7 96.3(3) . . ?
C1 Ru1 C7 101.7(3) . . ?
C6 Ru1 Sb 97.8(2) . . ?
C1 Ru1 Sb 107.8(2) . . ?
C7 Ru1 Sb 145.3(2) . . ?
C6 Ru1 Ru2 156.2(2) . . ?
C1 Ru1 Ru2 100.6(2) . . ?
C7 Ru1 Ru2 95.4(2) . . ?
Sb Ru1 Ru2 61.813(16) . . ?
C6 Ru1 Ru3 100.9(2) . . ?
C1 Ru1 Ru3 158.2(2) . . ?
C7 Ru1 Ru3 88.2(2) . . ?
Sb Ru1 Ru3 58.018(15) . . ?
Ru2 Ru1 Ru3 58.771(16) . . ?
C3 Ru2 C14 98.6(3) . . ?
C3 Ru2 C2 98.7(3) . . ?
C14 Ru2 C2 95.4(3) . . ?
C3 Ru2 C11 88.1(3) . . ?
C14 Ru2 C11 83.2(3) . . ?
C2 Ru2 C11 173.2(3) . . ?
C3 Ru2 Sb 118.3(2) . . ?
C14 Ru2 Sb 143.2(2) . . ?
C2 Ru2 Sb 79.4(2) . . ?
C11 Ru2 Sb 97.69(17) . . ?
C3 Ru2 Ru3 115.0(3) . . ?
C14 Ru2 Ru3 110.3(2) . . ?
C2 Ru2 Ru3 132.7(2) . . ?
C11 Ru2 Ru3 42.85(17) . . ?
Sb Ru2 Ru3 56.030(15) . . ?
C3 Ru2 Ru1 70.0(3) . . ?
C14 Ru2 Ru1 156.9(2) . . ?
C2 Ru2 Ru1 105.97(19) . . ?
C11 Ru2 Ru1 76.54(16) . . ?
Sb Ru2 Ru1 52.503(15) . . ?
Ru3 Ru2 Ru1 60.782(17) . . ?
C9 Ru3 C18 95.7(3) . . ?
C9 Ru3 C11 102.5(3) . . ?
C18 Ru3 C11 92.1(3) . . ?
C9 Ru3 Sb 115.01(19) . . ?
C18 Ru3 Sb 136.09(19) . . ?
C11 Ru3 Sb 109.62(19) . . ?
C9 Ru3 Ru2 133.3(2) . . ?
C18 Ru3 Ru2 118.7(2) . . ?
C11 Ru3 Ru2 50.00(19) . . ?
Sb Ru3 Ru2 61.114(16) . . ?
C9 Ru3 Ru1 80.0(2) . . ?
C18 Ru3 Ru1 169.64(19) . . ?
C11 Ru3 Ru1 79.82(17) . . ?
Sb Ru3 Ru1 53.714(15) . . ?
Ru2 Ru3 Ru1 60.447(17) . . ?
C9 Ru3 Ru5 157.1(2) . . ?
C18 Ru3 Ru5 84.49(19) . . ?
C11 Ru3 Ru5 100.4(2) . . ?
Sb Ru3 Ru5 54.943(14) . . ?
Ru2 Ru3 Ru5 63.614(16) . . ?
Ru1 Ru3 Ru5 103.196(19) . . ?
C9 Ru3 Ru6 101.7(2) . . ?
C18 Ru3 Ru6 85.55(19) . . ?
C11 Ru3 Ru6 155.8(2) . . ?
Sb Ru3 Ru6 59.030(15) . . ?
Ru2 Ru3 Ru6 110.87(2) . . ?
Ru1 Ru3 Ru6 104.498(18) . . ?
Ru5 Ru3 Ru6 55.381(14) . . ?
C4 Ru4 C12 97.0(3) . . ?
C4 Ru4 C15 107.1(3) . . ?
C12 Ru4 C15 97.1(3) . . ?
C4 Ru4 Sb 100.96(19) . . ?
C12 Ru4 Sb 99.7(2) . . ?
C15 Ru4 Sb 145.01(18) . . ?
C4 Ru4 Ru6 92.8(2) . . ?
C12 Ru4 Ru6 162.3(2) . . ?
C15 Ru4 Ru6 93.97(19) . . ?
Sb Ru4 Ru6 63.826(16) . . ?
C4 Ru4 Ru5 149.30(19) . . ?
C12 Ru4 Ru5 107.6(2) . . ?
C15 Ru4 Ru5 88.10(18) . . ?
Sb Ru4 Ru5 57.616(14) . . ?
Ru6 Ru4 Ru5 58.953(15) . . ?
C17 Ru5 C16 93.7(3) . . ?
C17 Ru5 C13 98.5(3) . . ?
C16 Ru5 C13 94.7(3) . . ?
C17 Ru5 Sb 118.96(18) . . ?
C16 Ru5 Sb 132.9(2) . . ?
C13 Ru5 Sb 111.10(16) . . ?
C17 Ru5 Ru6 129.7(2) . . ?
C16 Ru5 Ru6 122.2(2) . . ?
C13 Ru5 Ru6 49.49(16) . . ?
Sb Ru5 Ru6 62.402(15) . . ?
C17 Ru5 Ru4 81.65(18) . . ?
C16 Ru5 Ru4 173.9(2) . . ?
C13 Ru5 Ru4 82.02(17) . . ?
Sb Ru5 Ru4 53.175(14) . . ?
Ru6 Ru5 Ru4 59.242(15) . . ?
C17 Ru5 Ru3 164.0(2) . . ?
C16 Ru5 Ru3 84.1(2) . . ?
C13 Ru5 Ru3 97.52(17) . . ?
Sb Ru5 Ru3 54.968(14) . . ?
Ru6 Ru5 Ru3 63.174(16) . . ?
Ru4 Ru5 Ru3 101.484(17) . . ?
C8 Ru6 C10 99.2(3) . . ?
C8 Ru6 C5 96.1(3) . . ?
C10 Ru6 C5 97.8(3) . . ?
C8 Ru6 C13 87.9(2) . . ?
C10 Ru6 C13 84.9(3) . . ?
C5 Ru6 C13 174.8(3) . . ?
C8 Ru6 Ru5 116.94(19) . . ?
C10 Ru6 Ru5 109.2(2) . . ?
C5 Ru6 Ru5 131.9(2) . . ?
C13 Ru6 Ru5 42.85(16) . . ?
C8 Ru6 Sb 125.62(19) . . ?
C10 Ru6 Sb 135.1(2) . . ?
C5 Ru6 Sb 77.4(2) . . ?
C13 Ru6 Sb 97.57(16) . . ?
Ru5 Ru6 Sb 55.334(14) . . ?
C8 Ru6 Ru4 76.12(19) . . ?
C10 Ru6 Ru4 164.6(2) . . ?
C5 Ru6 Ru4 97.4(2) . . ?
C13 Ru6 Ru4 80.27(16) . . ?
Ru5 Ru6 Ru4 61.806(16) . . ?
Sb Ru6 Ru4 52.140(15) . . ?
C8 Ru6 Ru3 178.1(2) . . ?
C10 Ru6 Ru3 82.5(2) . . ?
C5 Ru6 Ru3 84.6(2) . . ?
C13 Ru6 Ru3 91.31(15) . . ?
Ru5 Ru6 Ru3 61.445(15) . . ?
Sb Ru6 Ru3 52.750(14) . . ?
Ru4 Ru6 Ru3 102.01(2) . . ?
C25 O21 C24 111.6(6) . . ?
C25 O21 K1 120.8(4) . . ?
C24 O21 K1 116.5(4) . . ?
C22 O22 C23 110.4(6) . . ?
C22 O22 K1 114.5(4) . . ?
C23 O22 K1 110.2(4) . . ?
C28 O23 C29 110.6(6) . . ?
C28 O23 K1 118.4(4) . . ?
C29 O23 K1 114.1(4) . . ?
C30 O24 C31 111.8(6) . . ?
C30 O24 K1 116.7(4) . . ?
C31 O24 K1 117.5(4) . . ?
C35 O25 C34 109.7(5) . . ?
C35 O25 K1 113.6(4) . . ?
C34 O25 K1 115.8(4) . . ?
C37 O26 C36 110.6(5) . . ?
C37 O26 K1 119.9(4) . . ?
C36 O26 K1 113.5(4) . . ?
C42 O31 C43 110.2(6) . . ?
C42 O31 K2 117.4(5) . . ?
C43 O31 K2 113.9(4) . . ?
C44 O32 C45 109.7(6) . . ?
C44 O32 K2 115.9(4) . . ?
C45 O32 K2 117.4(4) . . ?
C49 O33 C48 111.5(6) . . ?
C49 O33 K2 116.5(4) . . ?
C48 O33 K2 117.4(4) . . ?
C51 O34 C50 111.1(6) . . ?
C51 O34 K2 116.8(5) . . ?
C50 O34 K2 115.2(4) . . ?
C55 O35 C54 111.1(5) . . ?
C55 O35 K2 113.6(4) . . ?
C54 O35 K2 116.2(4) . . ?
C57 O36 C56 110.4(5) . . ?
C57 O36 K2 119.6(4) . . ?
C56 O36 K2 112.5(4) . . ?
C63 O41B C62 111.4(10) . . ?
C63 O41B K3 119.8(9) . . ?
C62 O41B K3 112.2(6) . . ?
C65 O42 C64 113.7(8) . . ?
C65 O42 K3 118.3(9) . . ?
C64 O42 K3 104.6(5) . . ?
C69B O43 C68 116.7(9) . . ?
C69B O43 C69A 37.0(10) . . ?
C68 O43 C69A 134.9(10) . . ?
C69B O43 K3 117.2(7) . . ?
C68 O43 K3 115.8(5) . . ?
C69A O43 K3 109.1(8) . . ?
C71 O44A C70 108.9(11) . . ?
C71 O44A K3 112.9(9) . . ?
C70 O44A K3 106.1(8) . . ?
C70 O44B C71 108.0(8) . . ?
C70 O44B K3 122.9(7) . . ?
C71 O44B K3 112.6(6) . . ?
C75 O45A C74A 112.7(11) . . ?
C75 O45A K3 109.5(7) . . ?
C74A O45A K3 112.8(9) . . ?
C74B O45B C73B 87.7(12) . . ?
C74B O45B K3 92.5(10) . . ?
C73B O45B K3 103.6(7) . . ?
C76 O46 C77 116.5(8) . . ?
C76 O46 K3 113.7(6) . . ?
C77 O46 K3 108.4(5) . . ?
C27 N1 C21 112.9(6) . . ?
C27 N1 C33 108.6(5) . . ?
C21 N1 C33 107.9(6) . . ?
C27 N1 K1 109.6(4) . . ?
C21 N1 K1 105.5(4) . . ?
C33 N1 K1 112.5(4) . . ?
C26 N2 C32 110.8(7) . . ?
C26 N2 C38 111.2(6) . . ?
C32 N2 C38 110.1(7) . . ?
C26 N2 K1 109.5(5) . . ?
C32 N2 K1 109.3(4) . . ?
C38 N2 K1 105.8(4) . . ?
C47 N3 C53 110.5(6) . . ?
C47 N3 C41 109.9(6) . . ?
C53 N3 C41 108.6(6) . . ?
C47 N3 K2 108.7(4) . . ?
C53 N3 K2 106.7(4) . . ?
C41 N3 K2 112.3(4) . . ?
C52 N4 C46 110.7(6) . . ?
C52 N4 C58 109.5(6) . . ?
C46 N4 C58 109.6(6) . . ?
C52 N4 K2 107.9(4) . . ?
C46 N4 K2 108.9(4) . . ?
C58 N4 K2 110.3(4) . . ?
C67 N5A C73A 147.8(15) . . ?
C67 N5A C61 101.0(12) . . ?
C73A N5A C61 109.4(14) . . ?
C61 N5B C67 121.9(11) . . ?
C61 N5B C73B 105.6(11) . . ?
C67 N5B C73B 94.4(11) . . ?
C61 N5B K3 117.4(9) . . ?
C67 N5B K3 110.1(6) . . ?
C73B N5B K3 102.6(7) . . ?
C78A N6 C66A 112(2) . . ?
C78A N6 C78B 30.2(17) . . ?
C66A N6 C78B 92.6(18) . . ?
C78A N6 C72 123(2) . . ?
C66A N6 C72 105.0(15) . . ?
C78B N6 C72 109.8(11) . . ?
C78A N6 C66B 122(2) . . ?
C66A N6 C66B 31.1(15) . . ?
C78B N6 C66B 115.9(12) . . ?
C72 N6 C66B 112.1(10) . . ?
C78A N6 K3 82.9(19) . . ?
C66A N6 K3 131.0(16) . . ?
C78B N6 K3 113.0(10) . . ?
C72 N6 K3 104.3(7) . . ?
C66B N6 K3 100.9(7) . . ?
O1 C1 Ru1 173.4(8) . . ?
O2 C2 Ru2 172.0(6) . . ?
O3 C3 Ru2 168.9(8) . . ?
O4 C4 Ru4 177.9(6) . . ?
O5 C5 Ru6 172.4(7) . . ?
O6 C6 Ru1 174.6(6) . . ?
O7 C7 Ru1 177.4(7) . . ?
O8 C8 Ru6 173.2(6) . . ?
O9 C9 Ru3 176.7(7) . . ?
O10 C10 Ru6 173.2(6) . . ?
O11 C11 Ru3 140.1(6) . . ?
O11 C11 Ru2 132.7(5) . . ?
Ru3 C11 Ru2 87.2(2) . . ?
O12 C12 Ru4 174.6(6) . . ?
O13 C13 Ru5 140.5(5) . . ?
O13 C13 Ru6 131.9(5) . . ?
Ru5 C13 Ru6 87.7(2) . . ?
O14 C14 Ru2 173.8(6) . . ?
O15 C15 Ru4 177.0(6) . . ?
O16 C16 Ru5 175.9(6) . . ?
O17 C17 Ru5 177.3(6) . . ?
O18 C18 Ru3 174.8(6) . . ?
C22 C21 N1 114.1(6) . . ?
O22 C22 C21 109.3(6) . . ?
O22 C23 C24 110.2(7) . . ?
O21 C24 C23 109.3(7) . . ?
O21 C25 C26 109.3(6) . . ?
N2 C26 C25 114.1(7) . . ?
N1 C27 C28 114.5(6) . . ?
O23 C28 C27 109.7(6) . . ?
O23 C29 C30 109.5(6) . . ?
O24 C30 C29 111.2(6) . . ?
O24 C31 C32 108.9(6) . . ?
N2 C32 C31 115.5(7) . . ?
N1 C33 C34 112.7(6) . . ?
O25 C34 C33 107.9(5) . . ?
O25 C35 C36 108.7(5) . . ?
O26 C36 C35 107.9(5) . . ?
O26 C37 C38 109.7(6) . . ?
N2 C38 C37 113.9(6) . . ?
C42 C41 N3 111.1(7) . . ?
O31 C42 C41 110.9(7) . . ?
C44 C43 O31 112.0(7) . . ?
O32 C44 C43 112.2(7) . . ?
O32 C45 C46 109.5(6) . . ?
N4 C46 C45 114.1(6) . . ?
N3 C47 C48 115.0(7) . . ?
O33 C48 C47 111.1(7) . . ?
O33 C49 C50 109.7(7) . . ?
O34 C50 C49 110.0(7) . . ?
O34 C51 C52 109.9(7) . . ?
N4 C52 C51 115.2(7) . . ?
N3 C53 C54 114.5(6) . . ?
O35 C54 C53 111.4(6) . . ?
O35 C55 C56 110.1(5) . . ?
O36 C56 C55 109.5(6) . . ?
O36 C57 C58 107.7(6) . . ?
N4 C58 C57 114.0(6) . . ?
N5B C61 C62 119.0(11) . . ?
N5B C61 N5A 31.3(8) . . ?
C62 C61 N5A 122.7(11) . . ?
C61 C62 O41A 94.8(11) . . ?
C61 C62 O41B 112.4(9) . . ?
O41A C62 O41B 39.1(9) . . ?
O41B C63 C64 101.1(12) . . ?
C63 C64 O42 107.4(9) . . ?
O42 C65 C66B 106.1(12) . . ?
N6 C66A C78A 31.3(13) . . ?
C65 C66B N6 111.9(12) . . ?
C68 C67 N5B 103.3(9) . . ?
C68 C67 N5A 135.0(11) . . ?
N5B C67 N5A 31.7(8) . . ?
O43 C68 C67 117.5(7) . . ?
C70 C69A O43 120.6(18) . . ?
O43 C69B C70 111.0(11) . . ?
C69A C70 O44B 119.9(13) . . ?
C69A C70 O44A 110.8(14) . . ?
O44B C70 O44A 40.6(6) . . ?
C69A C70 C69B 35.4(12) . . ?
O44B C70 C69B 106.6(9) . . ?
O44A C70 C69B 124.2(9) . . ?
O44A C71 C72 128.0(11) . . ?
O44A C71 O44B 40.3(7) . . ?
C72 C71 O44B 102.1(8) . . ?
N6 C72 C71 106.1(9) . . ?
N5A C73A C74A 92.5(17) . . ?
O45B C73B N5B 99.1(9) . . ?
O45A C74A C73A 95.9(14) . . ?
O45B C74B C75 95.3(13) . . ?
O45B C74B K3 65.0(8) . . ?
C75 C74B K3 87.7(7) . . ?
O45A C75 C76 109.1(8) . . ?
O45A C75 C74B 36.1(7) . . ?
C76 C75 C74B 142.6(9) . . ?
O46 C76 C75 107.4(9) . . ?
C78B C77 C78A 28.2(10) . . ?
C78B C77 O46 111.9(10) . . ?
C78A C77 O46 90.9(12) . . ?
N6 C78A C77 142(3) . . ?
N6 C78A C66A 36.7(15) . . ?
C77 C78A C66A 108.8(18) . . ?
N6 C78A K3 78.8(19) . . ?
C77 C78A K3 104.6(13) . . ?
C66A C78A K3 103.5(15) . . ?
N6 C78B C77 111.0(16) . . ?
C86 C81 C82 120.2(9) . . ?
C83 C82 C81 117.9(9) . . ?
C83 C82 C87A 106.7(13) . . ?
C81 C82 C87A 135.2(13) . . ?
C83 C82 C87B 129.7(12) . . ?
C81 C82 C87B 112.4(11) . . ?
C87A C82 C87B 22.9(11) . . ?
C82 C83 C84 120.4(9) . . ?
C85 C84 C83 122.5(10) . . ?
C84 C85 C86 117.3(10) . . ?
C81 C86 C85 121.6(9) . . ?
C90 C89 C94 119.4(9) . . ?
C90 C89 C88 120.9(9) . . ?
C94 C89 C88 119.7(10) . . ?
C89 C90 C91 119.7(10) . . ?
C92 C91 C90 118.8(10) . . ?
C93 C92 C91 121.6(10) . . ?
C92 C93 C94 119.3(10) . . ?
C93 C94 C89 121.2(10) . . ?

loop_
_geom_bond_atom_site_label_1
_geom_bond_atom_site_label_2
_geom_bond_distance
_geom_bond_site_symmetry_2
_geom_bond_publ_flag
Sb Ru4 2.5547(6) . ?
Sb Ru1 2.5621(6) . ?
Sb Ru5 2.6952(5) . ?
Sb Ru3 2.6960(6) . ?
Sb Ru2 2.8463(6) . ?
Sb Ru6 2.9040(6) . ?
K1 O21 2.779(5) . ?
K1 O26 2.794(5) . ?
K1 O22 2.802(5) . ?
K1 O24 2.840(5) . ?
K1 O23 2.858(5) . ?
K1 O25 2.887(5) . ?
K1 N1 2.966(5) . ?
K1 N2 2.986(6) . ?
K2 O35 2.784(4) . ?
K2 O33 2.816(5) . ?
K2 O32 2.831(5) . ?
K2 O36 2.840(4) . ?
K2 O34 2.846(5) . ?
K2 O31 2.873(5) . ?
K2 N3 2.934(6) . ?
K2 N4 2.949(6) . ?
K3 O44B 2.705(9) . ?
K3 O41B 2.819(8) . ?
K3 O43 2.826(6) . ?
K3 O42 2.834(7) . ?
K3 O44A 2.867(14) . ?
K3 O45A 2.902(10) . ?
K3 O45B 2.949(11) . ?
K3 O46 2.954(7) . ?
K3 N5B 2.968(10) . ?
K3 N6 3.016(10) . ?
K3 C78A 3.05(3) . ?
K3 C74B 3.252(16) . ?
Ru1 C6 1.870(8) . ?
Ru1 C1 1.901(8) . ?
Ru1 C7 1.907(7) . ?
Ru1 Ru2 2.9428(7) . ?
Ru1 Ru3 2.9525(7) . ?
Ru2 C3 1.874(8) . ?
Ru2 C14 1.888(6) . ?
Ru2 C2 1.926(7) . ?
Ru2 C11 2.219(7) . ?
Ru2 Ru3 2.8927(7) . ?
Ru3 C9 1.846(7) . ?
Ru3 C18 1.855(7) . ?
Ru3 C11 1.970(7) . ?
Ru3 Ru5 3.0957(7) . ?
Ru3 Ru6 3.1451(7) . ?
Ru4 C4 1.890(6) . ?
Ru4 C12 1.893(7) . ?
Ru4 C15 1.911(6) . ?
Ru4 Ru6 2.9092(7) . ?
Ru4 Ru5 2.9837(6) . ?
Ru5 C17 1.850(7) . ?
Ru5 C16 1.856(6) . ?
Ru5 C13 1.974(6) . ?
Ru5 Ru6 2.9004(6) . ?
Ru6 C8 1.881(7) . ?
Ru6 C10 1.882(7) . ?
Ru6 C5 1.932(6) . ?
Ru6 C13 2.207(5) . ?
O1 C1 1.135(9) . ?
O2 C2 1.150(8) . ?
O3 C3 1.153(9) . ?
O4 C4 1.157(8) . ?
O5 C5 1.148(8) . ?
O6 C6 1.165(9) . ?
O7 C7 1.161(9) . ?
O8 C8 1.154(8) . ?
O9 C9 1.170(8) . ?
O10 C10 1.163(8) . ?
O11 C11 1.194(7) . ?
O12 C12 1.141(8) . ?
O13 C13 1.182(7) . ?
O14 C14 1.154(8) . ?
O15 C15 1.146(7) . ?
O16 C16 1.170(7) . ?
O17 C17 1.149(8) . ?
O18 C18 1.169(8) . ?
O21 C25 1.405(9) . ?
O21 C24 1.419(9) . ?
O22 C22 1.434(8) . ?
O22 C23 1.437(10) . ?
O23 C28 1.414(8) . ?
O23 C29 1.426(10) . ?
O24 C30 1.422(9) . ?
O24 C31 1.441(8) . ?
O25 C35 1.424(8) . ?
O25 C34 1.430(8) . ?
O26 C37 1.427(8) . ?
O26 C36 1.432(8) . ?
O31 C42 1.415(10) . ?
O31 C43 1.422(10) . ?
O32 C44 1.402(9) . ?
O32 C45 1.422(8) . ?
O33 C49 1.412(9) . ?
O33 C48 1.439(10) . ?
O34 C51 1.388(11) . ?
O34 C50 1.451(9) . ?
O35 C55 1.418(8) . ?
O35 C54 1.422(8) . ?
O36 C57 1.415(8) . ?
O36 C56 1.421(8) . ?
O41A C62 1.57(2) . ?
O41B C63 1.204(14) . ?
O41B C62 1.645(16) . ?
O42 C65 1.196(12) . ?
O42 C64 1.630(13) . ?
O43 C69B 1.298(15) . ?
O43 C68 1.390(10) . ?
O43 C69A 1.54(2) . ?
O44A C71 1.348(16) . ?
O44A C70 1.554(16) . ?
O44B C70 1.348(12) . ?
O44B C71 1.569(13) . ?
O45A C75 1.345(13) . ?
O45A C74A 1.53(2) . ?
O45B C74B 1.25(2) . ?
O45B C73B 1.77(2) . ?
O46 C76 1.276(11) . ?
O46 C77 1.511(11) . ?
N1 C27 1.450(10) . ?
N1 C21 1.486(9) . ?
N1 C33 1.487(9) . ?
N2 C26 1.463(10) . ?
N2 C32 1.468(11) . ?
N2 C38 1.484(10) . ?
N3 C47 1.464(10) . ?
N3 C53 1.480(9) . ?
N3 C41 1.485(10) . ?
N4 C52 1.454(9) . ?
N4 C46 1.464(10) . ?
N4 C58 1.465(9) . ?
N5A C67 1.56(2) . ?
N5A C73A 1.60(3) . ?
N5A C61 1.62(2) . ?
N5B C61 1.280(16) . ?
N5B C67 1.524(15) . ?
N5B C73B 1.78(2) . ?
N6 C78A 0.97(2) . ?
N6 C66A 1.11(3) . ?
N6 C78B 1.37(2) . ?
N6 C72 1.519(14) . ?
N6 C66B 1.667(19) . ?
C21 C22 1.486(11) . ?
C23 C24 1.446(12) . ?
C25 C26 1.483(11) . ?
C27 C28 1.515(11) . ?
C29 C30 1.469(11) . ?
C31 C32 1.498(12) . ?
C33 C34 1.540(10) . ?
C35 C36 1.496(9) . ?
C37 C38 1.493(11) . ?
C41 C42 1.484(12) . ?
C43 C44 1.422(12) . ?
C45 C46 1.494(11) . ?
C47 C48 1.484(12) . ?
C49 C50 1.470(12) . ?
C51 C52 1.521(11) . ?
C53 C54 1.495(10) . ?
C55 C56 1.496(10) . ?
C57 C58 1.532(10) . ?
C61 C62 1.406(15) . ?
C63 C64 1.408(15) . ?
C65 C66B 1.336(18) . ?
C66A C78A 1.73(4) . ?
C67 C68 1.478(12) . ?
C69A C70 1.20(2) . ?
C69B C70 1.594(18) . ?
C71 C72 1.526(14) . ?
C73A C74A 1.60(3) . ?
C74B C75 1.645(19) . ?
C75 C76 1.490(12) . ?
C77 C78B 1.463(19) . ?
C77 C78A 1.49(3) . ?
C81 C86 1.369(13) . ?
C81 C82 1.421(12) . ?
C82 C83 1.352(12) . ?
C82 C87A 1.45(3) . ?
C82 C87B 1.49(2) . ?
C83 C84 1.405(13) . ?
C84 C85 1.349(13) . ?
C85 C86 1.393(13) . ?
C88 C89 1.489(14) . ?
C89 C90 1.376(13) . ?
C89 C94 1.392(13) . ?
C90 C91 1.406(14) . ?
C91 C92 1.382(14) . ?
C92 C93 1.364(14) . ?
C93 C94 1.369(13) . ?
